data_1532589
loop_
_publ_author_name
'Ikeda, T.'
'Kodaira, T.'

_publ_section_title
;
 Crystal structure annd magnetic properties of rubidium clusters in
 zeolite LTA
;
_journal_name_full 'Studies in Surface Science and Catalysis'
_journal_page_first 3416
_journal_page_last 3423
_journal_volume 135
_journal_year 2001
_chemical_formula_sum 'Al96 K9.41 O384 Rb124.48 Si96'
_chemical_name_systematic 'Rb124.48 K9.41 (Al96 Si96 O384)'
_space_group_IT_number 219
_symmetry_space_group_name_Hall 'F -4a 2 3'
_symmetry_space_group_name_H-M 'F -4 3 c'
_cell_angle_alpha 90
_cell_angle_beta 90
_cell_angle_gamma 90
_cell_formula_units_Z 1
_cell_length_a 24.6645
_cell_length_b 24.6645
_cell_length_c 24.6645
_cell_volume 15004.342
_citation_journal_id_ASTM SSCTDM
_cod_data_source_file Ikeda_SSCTDM_2001_896.cif
_cod_data_source_block Al96K9.41O384Rb124.48Si96
_cod_original_cell_volume 15004.34
_cod_database_code 1532589

loop_
_symmetry_equiv_pos_as_xyz
x,y,z
y+1/2,-x,-z
-x+1/2,-y+1/2,z
-y,x+1/2,-z
x,-y,-z
-y+1/2,-x,z
-x+1/2,y+1/2,-z
y,x+1/2,z
z,x,y
x+1/2,-z,-y
-z+1/2,-x+1/2,y
-x,z+1/2,-y
z,-x,-y
-x+1/2,-z,y
-z+1/2,x+1/2,-y
x,z+1/2,y
y,z,x
y,-z+1/2,-x+1/2
-z,-y,x+1/2
-y+1/2,z,-x+1/2
z+1/2,y,x
-y,-z,x
-z,y,-x+1/2
z+1/2,-y+1/2,-x+1/2
x,y+1/2,z+1/2
y+1/2,-x+1/2,-z+1/2
-x+1/2,-y+1,z+1/2
-y,x+1,-z+1/2
x,-y+1/2,-z+1/2
-y+1/2,-x+1/2,z+1/2
-x+1/2,y+1,-z+1/2
y,x+1,z+1/2
z,x+1/2,y+1/2
x+1/2,-z+1/2,-y+1/2
-z+1/2,-x+1,y+1/2
-x,z+1,-y+1/2
z,-x+1/2,-y+1/2
-x+1/2,-z+1/2,y+1/2
-z+1/2,x+1,-y+1/2
x,z+1,y+1/2
y,z+1/2,x+1/2
y,-z+1,-x+1
-z,-y+1/2,x+1
-y+1/2,z+1/2,-x+1
z+1/2,y+1/2,x+1/2
-y,-z+1/2,x+1/2
-z,y+1/2,-x+1
z+1/2,-y+1,-x+1
x+1/2,y,z+1/2
y+1,-x,-z+1/2
-x+1,-y+1/2,z+1/2
-y+1/2,x+1/2,-z+1/2
x+1/2,-y,-z+1/2
-y+1,-x,z+1/2
-x+1,y+1/2,-z+1/2
y+1/2,x+1/2,z+1/2
z+1/2,x,y+1/2
x+1,-z,-y+1/2
-z+1,-x+1/2,y+1/2
-x+1/2,z+1/2,-y+1/2
z+1/2,-x,-y+1/2
-x+1,-z,y+1/2
-z+1,x+1/2,-y+1/2
x+1/2,z+1/2,y+1/2
y+1/2,z,x+1/2
y+1/2,-z+1/2,-x+1
-z+1/2,-y,x+1
-y+1,z,-x+1
z+1,y,x+1/2
-y+1/2,-z,x+1/2
-z+1/2,y,-x+1
z+1,-y+1/2,-x+1
x+1/2,y+1/2,z
y+1,-x+1/2,-z
-x+1,-y+1,z
-y+1/2,x+1,-z
x+1/2,-y+1/2,-z
-y+1,-x+1/2,z
-x+1,y+1,-z
y+1/2,x+1,z
z+1/2,x+1/2,y
x+1,-z+1/2,-y
-z+1,-x+1,y
-x+1/2,z+1,-y
z+1/2,-x+1/2,-y
-x+1,-z+1/2,y
-z+1,x+1,-y
x+1/2,z+1,y
y+1/2,z+1/2,x
y+1/2,-z+1,-x+1/2
-z+1/2,-y+1/2,x+1/2
-y+1,z+1/2,-x+1/2
z+1,y+1/2,x
-y+1/2,-z+1/2,x
-z+1/2,y+1/2,-x+1/2
z+1,-y+1,-x+1/2

loop_
_atom_site_label
_atom_site_type_symbol
_atom_site_fract_x
_atom_site_fract_y
_atom_site_fract_z
_atom_site_occupancy
_atom_site_U_iso_or_equiv
K2 K+1 -0.053 -0.053 -0.053 0.147 0.0
O3 O-2 0.0522 0.0734 0.1808 1 0.0
Si1 Si+4 -0.0073 0.0924 0.1855 1 0.0
Rb4 Rb -0.0575 -0.0575 -0.0575 0.357 0.0
O2 O-2 0.0053 0.1373 0.1455 1 0.0
Rb1 Rb 0.12751 0.12751 0.12751 0.823 0.0
Al1 Al+3 0.0024 0.1862 0.0925 1 0.0
O4 O-2 -0.0516 -0.0584 0.8254 1 0.0
Rb6 Rb 0.0079 0.239 0.238 0.313 0.0
O1 O-2 0.0028 0.1166 0.2373 1 0.0
Rb3 Rb 0.86264 0.86264 0.86264 0.823 0.0
K1 K+1 0.081 0.081 0.081 0.147 0.0
Rb2 Rb 0.0549 0.0549 0.0549 0.357 0.0
Rb7 Rb 0.25 0.25 0.25 0.3 0.0
Rb5 Rb 0.2404 0.131 0.131 0.172 0.0
